data_7010656
loop_
_publ_author_name
'Emeleus, Lucy C.'
'Cupertino, Domenico C.'
'Harris, Steven G.'
'Owens, Susan'
'Parsons, Simon'
'Swart, Ronald M.'
'Tasker, Peter A.'
'White, David J.'

_publ_section_title
;
 Diazopyrazolones as weak solvent extractants for copper from ammonia
 leach solutions&#x200A;&#x2020;
;
_journal_issue 8
_journal_name_full 'Journal of the Chemical Society, Dalton Transactions'
_journal_page_first 1239
_journal_paper_doi 10.1039/b101780m
_journal_year 2001
_chemical_formula_moiety '[Zn(C20H21N4O1)2]'
_chemical_formula_sum 'C40 H42 N8 O2 Zn'
_chemical_formula_weight 732.19
_chemical_name_systematic
; 
? 
;
_space_group_IT_number 2
_symmetry_cell_setting triclinic
_symmetry_space_group_name_Hall '-P 1'
_symmetry_space_group_name_H-M 'P -1'
_atom_sites_solution_hydrogens geom
_atom_sites_solution_primary Patterson
_atom_sites_solution_secondary difmap
_audit_creation_method SHELXL-97
_cell_angle_alpha 113.737(16)
_cell_angle_beta 95.127(16)
_cell_angle_gamma 113.635(14)
_cell_formula_units_Z 2
_cell_length_a 12.280(5)
_cell_length_b 13.615(5)
_cell_length_c 14.172(5)
_cell_measurement_reflns_used 42
_cell_measurement_temperature 220(2)
_cell_measurement_theta_max 22
_cell_measurement_theta_min 20
_cell_volume 1896.2(13)
_computing_cell_refinement 'Stoe DIF4'
_computing_data_collection 'Stoe DIF4'
_computing_data_reduction 'Stoe REDU4'
_computing_molecular_graphics SHELXTL
_computing_structure_refinement 'SHELXL-97 (Sheldrick, 1997)'
_computing_structure_solution DIRDIF
_diffrn_ambient_temperature 220(2)
_diffrn_measured_fraction_theta_full 0.934
_diffrn_measured_fraction_theta_max 0.934
_diffrn_measurement_method Omega-theta
_diffrn_radiation_monochromator graphite
_diffrn_radiation_source 'fine-focus sealed tube'
_diffrn_radiation_type CuK\a
_diffrn_radiation_wavelength 1.54184
_diffrn_reflns_av_R_equivalents 0.0190
_diffrn_reflns_av_sigmaI/netI 0.0294
_diffrn_reflns_limit_h_max 14
_diffrn_reflns_limit_h_min -14
_diffrn_reflns_limit_k_max 15
_diffrn_reflns_limit_k_min -16
_diffrn_reflns_limit_l_max 17
_diffrn_reflns_limit_l_min -12
_diffrn_reflns_number 8714
_diffrn_reflns_theta_full 70.10
_diffrn_reflns_theta_max 70.10
_diffrn_reflns_theta_min 4.12
_diffrn_standards_decay_% 0
_diffrn_standards_interval_time 60
_diffrn_standards_number 3
_exptl_absorpt_coefficient_mu 1.256
_exptl_absorpt_correction_T_max 0.7963
_exptl_absorpt_correction_T_min 0.6969
_exptl_absorpt_correction_type psi-scan
_exptl_crystal_colour Yellow
_exptl_crystal_density_diffrn 1.282
_exptl_crystal_density_method 'not measured'
_exptl_crystal_description block
_exptl_crystal_F_000 768
_exptl_crystal_size_max 0.31
_exptl_crystal_size_mid 0.31
_exptl_crystal_size_min 0.19
_refine_diff_density_max 0.261
_refine_diff_density_min -0.293
_refine_diff_density_rms 0.050
_refine_ls_extinction_coef 0.0032(3)
_refine_ls_extinction_expression Fc^*^=kFc[1+0.001xFc^2^\l^3^/sin(2\q)]^-1/4^
_refine_ls_extinction_method SHELXL
_refine_ls_goodness_of_fit_ref 0.994
_refine_ls_hydrogen_treatment 'Riding or rotating rigid group (Me)'
_refine_ls_matrix_type full
_refine_ls_number_parameters 469
_refine_ls_number_reflns 6740
_refine_ls_number_restraints 0
_refine_ls_restrained_S_all 0.994
_refine_ls_R_factor_all 0.0433
_refine_ls_R_factor_gt 0.0343
_refine_ls_shift/su_max 0.074
_refine_ls_shift/su_mean 0.001
_refine_ls_structure_factor_coef Fsqd
_refine_ls_weighting_details 'calc w=1/[\s^2^(Fo^2^)+(0.0691P)^2^+0.1602P] where P=(Fo^2^+2Fc^2^)/3'
_refine_ls_weighting_scheme calc
_refine_ls_wR_factor_gt 0.0952
_refine_ls_wR_factor_ref 0.1003
_reflns_number_gt 5714
_reflns_number_total 6740
_reflns_threshold_expression >2sigma(I)
_cod_data_source_file b101780m.txt
_cod_data_source_block le214a
_cod_depositor_comments
;
The following automatic conversions were performed:
'_atom_site_symetry_multiplicity' tag replaced with
'_atom_site_symmetry_multiplicity'.

Automatic conversion script
Id: cif_correct_tags 1440 2010-10-19 06:21:57Z saulius 

The following automatic conversions were performed:
'_symmetry_cell_setting' value 'Triclinic' changed to 'triclinic'
according to '/home/saulius/struct/CIF-dictionaries/cif_core.dic'
dictionary named 'cif_core.dic' version 2.4.1 from 2010-06-29.

Automatic conversion script
Id: cif_fix_enum 1527 2010-12-29 10:47:43Z saulius 

The following automatic conversions were performed:

'_exptl_absorpt_correction_type' tag value 'Psi-scans' was replaced
with 'psi-scan' value.

Automatic conversion script
Id: cif_fix_values 1646 2011-03-28 12:23:43Z adriana 

The following automatic conversions were performed:

'_atom_sites_solution_hydrogens' value 'geometric' was changed to
'geom'.

Automatic conversion script
Id: cif_fix_values 6452 2018-10-05 10:23:21Z andrius 
;
_cod_original_cell_volume 1896.2(12)
_cod_original_sg_symbol_H-M P-1
_cod_database_code 7010656

loop_
_symmetry_equiv_pos_as_xyz
'x, y, z'
'-x, -y, -z'

loop_
_atom_site_label
_atom_site_type_symbol
_atom_site_fract_x
_atom_site_fract_y
_atom_site_fract_z
_atom_site_U_iso_or_equiv
_atom_site_adp_type
_atom_site_occupancy
_atom_site_symmetry_multiplicity
_atom_site_calc_flag
_atom_site_refinement_flags
_atom_site_disorder_assembly
_atom_site_disorder_group
Zn1 Zn 0.02507(2) 0.28910(2) 0.17647(2) 0.02726(10) Uani 1 1 d . . .
N1A N -0.09584(15) 0.50856(14) 0.12666(13) 0.0288(3) Uani 1 1 d . . .
C11A C -0.16049(18) 0.47083(17) 0.01996(16) 0.0281(4) Uani 1 1 d . . .
C12A C -0.2215(2) 0.5324(2) 0.00450(18) 0.0380(5) Uani 1 1 d . . .
H12A H -0.2212 0.5968 0.0641 0.046 Uiso 1 1 calc R . .
C13A C -0.2824(2) 0.4983(2) -0.09896(19) 0.0451(6) Uani 1 1 d . . .
H13A H -0.3237 0.5399 -0.1094 0.054 Uiso 1 1 calc R . .
C14A C -0.2837(2) 0.4039(2) -0.18740(18) 0.0403(5) Uani 1 1 d . . .
H14A H -0.3250 0.3815 -0.2577 0.048 Uiso 1 1 calc R . .
C15A C -0.2235(2) 0.3427(2) -0.17129(17) 0.0354(5) Uani 1 1 d . . .
H15A H -0.2247 0.2778 -0.2311 0.043 Uiso 1 1 calc R . .
C16A C -0.16169(19) 0.37556(19) -0.06837(17) 0.0333(4) Uani 1 1 d . . .
H16A H -0.1207 0.3336 -0.0583 0.040 Uiso 1 1 calc R . .
N2A N -0.07164(17) 0.62314(15) 0.20975(15) 0.0354(4) Uani 1 1 d . . .
C3A C -0.0094(2) 0.63670(19) 0.29742(17) 0.0341(4) Uani 1 1 d . . .
C31A C 0.0335(3) 0.7478(2) 0.4037(2) 0.0511(6) Uani 1 1 d . . .
H31A H 0.1233 0.7865 0.4329 0.077 Uiso 1 1 calc R . .
H31B H -0.0058 0.7247 0.4532 0.077 Uiso 1 1 calc R . .
H31C H 0.0110 0.8046 0.3942 0.077 Uiso 1 1 calc R . .
C4A C 0.01064(18) 0.53419(17) 0.27697(16) 0.0288(4) Uani 1 1 d . . .
N41A N 0.07457(15) 0.52782(15) 0.35411(13) 0.0290(4) Uani 1 1 d . . .
N42A N 0.09221(15) 0.43360(15) 0.32715(13) 0.0278(3) Uani 1 1 d . . .
C43A C 0.15837(18) 0.43579(18) 0.41668(16) 0.0286(4) Uani 1 1 d . . .
C44A C 0.1732(2) 0.5100(2) 0.52306(17) 0.0349(5) Uani 1 1 d . . .
H44A H 0.1366 0.5613 0.5396 0.042 Uiso 1 1 calc R . .
C45A C 0.2419(2) 0.5094(2) 0.60562(17) 0.0357(5) Uani 1 1 d . . .
H45A H 0.2507 0.5603 0.6776 0.043 Uiso 1 1 calc R . .
C46A C 0.2982(2) 0.4354(2) 0.58505(17) 0.0348(5) Uani 1 1 d . . .
C49A C 0.3856(2) 0.4425(2) 0.67439(18) 0.0447(6) Uani 1 1 d . . .
C50A C 0.5166(3) 0.4910(3) 0.6617(2) 0.0667(9) Uani 1 1 d . . .
H50A H 0.5738 0.4958 0.7173 0.100 Uiso 1 1 calc R . .
H50B H 0.5440 0.5718 0.6687 0.100 Uiso 1 1 calc R . .
H50C H 0.5149 0.4362 0.5911 0.100 Uiso 1 1 calc R . .
C51A C 0.3416(3) 0.3144(3) 0.6634(3) 0.0723(9) Uani 1 1 d . . .
H51A H 0.3984 0.3191 0.7193 0.108 Uiso 1 1 calc R . .
H51B H 0.3401 0.2595 0.5930 0.108 Uiso 1 1 calc R . .
H51C H 0.2586 0.2838 0.6712 0.108 Uiso 1 1 calc R . .
C52A C 0.3910(3) 0.5271(3) 0.78736(19) 0.0584(7) Uani 1 1 d . . .
H52A H 0.4459 0.5270 0.8409 0.088 Uiso 1 1 calc R . .
H52B H 0.3081 0.4987 0.7956 0.088 Uiso 1 1 calc R . .
H52C H 0.4224 0.6095 0.7974 0.088 Uiso 1 1 calc R . .
C47A C 0.2779(2) 0.3585(2) 0.47746(18) 0.0461(6) Uani 1 1 d . . .
H47A H 0.3121 0.3052 0.4607 0.055 Uiso 1 1 calc R . .
C48A C 0.2094(2) 0.3574(2) 0.39408(17) 0.0403(5) Uani 1 1 d . . .
H48A H 0.1972 0.3036 0.3220 0.048 Uiso 1 1 calc R . .
C5A C -0.04632(18) 0.45323(17) 0.16397(16) 0.0264(4) Uani 1 1 d . . .
O5A O -0.05404(13) 0.34928(12) 0.10529(11) 0.0298(3) Uani 1 1 d . . .
N1B N 0.21371(16) 0.09869(15) 0.06783(14) 0.0302(4) Uani 1 1 d . . .
C11B C 0.30872(19) 0.14293(18) 0.02236(16) 0.0319(4) Uani 1 1 d . . .
C12B C 0.4039(2) 0.1125(2) 0.0244(2) 0.0421(5) Uani 1 1 d . . .
H12B H 0.4054 0.0637 0.0556 0.051 Uiso 1 1 calc R . .
C13B C 0.4964(2) 0.1545(2) -0.0199(2) 0.0519(6) Uani 1 1 d . . .
H13B H 0.5605 0.1335 -0.0193 0.062 Uiso 1 1 calc R . .
C14B C 0.4954(2) 0.2272(2) -0.0652(2) 0.0516(6) Uani 1 1 d . . .
H14B H 0.5593 0.2566 -0.0943 0.062 Uiso 1 1 calc R . .
C15B C 0.4001(2) 0.2561(2) -0.0675(2) 0.0472(6) Uani 1 1 d . . .
H15B H 0.3988 0.3048 -0.0989 0.057 Uiso 1 1 calc R . .
C16B C 0.3061(2) 0.2143(2) -0.02389(17) 0.0370(5) Uani 1 1 d . . .
H16B H 0.2413 0.2343 -0.0258 0.044 Uiso 1 1 calc R . .
N2B N 0.19378(17) -0.00477(16) 0.07941(15) 0.0356(4) Uani 1 1 d . . .
C3B C 0.10391(19) -0.02458(19) 0.12344(17) 0.0326(4) Uani 1 1 d . . .
C31B C 0.0571(2) -0.1268(2) 0.1496(2) 0.0470(6) Uani 1 1 d . . .
H31D H -0.0070 -0.2005 0.0869 0.070 Uiso 1 1 calc R . .
H31E H 0.0224 -0.1061 0.2091 0.070 Uiso 1 1 calc R . .
H31F H 0.1253 -0.1402 0.1700 0.070 Uiso 1 1 calc R . .
C4B C 0.06109(18) 0.06334(17) 0.14227(16) 0.0278(4) Uani 1 1 d . . .
N41B N -0.03583(15) 0.05898(14) 0.18137(13) 0.0282(3) Uani 1 1 d . . .
N42B N -0.07042(15) 0.13983(14) 0.19156(13) 0.0275(3) Uani 1 1 d . . .
C43B C -0.17385(18) 0.12735(17) 0.23311(16) 0.0287(4) Uani 1 1 d . . .
C44B C -0.2408(2) 0.1828(2) 0.21501(19) 0.0366(5) Uani 1 1 d . . .
H44B H -0.2184 0.2248 0.1752 0.044 Uiso 1 1 calc R . .
C45B C -0.3407(2) 0.1762(2) 0.25559(19) 0.0390(5) Uani 1 1 d . . .
H45B H -0.3864 0.2125 0.2412 0.047 Uiso 1 1 calc R . .
C46B C -0.3747(2) 0.11768(19) 0.31661(17) 0.0359(5) Uani 1 1 d . . .
C49B C -0.4812(2) 0.1135(2) 0.3662(2) 0.0471(6) Uani 1 1 d . . .
C50B C -0.5428(3) 0.1819(3) 0.3414(3) 0.0660(8) Uani 1 1 d . . .
H50D H -0.4833 0.2682 0.3756 0.099 Uiso 1 1 calc R . .
H50E H -0.6140 0.1708 0.3689 0.099 Uiso 1 1 calc R . .
H50F H -0.5703 0.1499 0.2639 0.099 Uiso 1 1 calc R . .
C51B C -0.5811(3) -0.0197(3) 0.3201(3) 0.0704(9) Uani 1 1 d . . .
H51D H -0.6468 -0.0230 0.3540 0.106 Uiso 1 1 calc R . .
H51E H -0.5443 -0.0653 0.3341 0.106 Uiso 1 1 calc R . .
H51F H -0.6158 -0.0551 0.2427 0.106 Uiso 1 1 calc R . .
C52B C -0.4296(3) 0.1721(3) 0.4892(2) 0.0735(9) Uani 1 1 d . . .
H52D H -0.3671 0.2568 0.5179 0.110 Uiso 1 1 calc R . .
H52E H -0.3924 0.1283 0.5063 0.110 Uiso 1 1 calc R . .
H52F H -0.4969 0.1684 0.5211 0.110 Uiso 1 1 calc R . .
C47B C -0.3069(2) 0.0613(2) 0.33225(19) 0.0417(5) Uani 1 1 d . . .
H47B H -0.3293 0.0191 0.3719 0.050 Uiso 1 1 calc R . .
C48B C -0.2083(2) 0.0654(2) 0.29170(18) 0.0382(5) Uani 1 1 d . . .
H48B H -0.1646 0.0264 0.3037 0.046 Uiso 1 1 calc R . .
C5B C 0.13599(18) 0.14248(17) 0.10567(15) 0.0264(4) Uani 1 1 d . . .
O5B O 0.13787(13) 0.23886(12) 0.10792(11) 0.0306(3) Uani 1 1 d . . .

loop_
_atom_site_aniso_label
_atom_site_aniso_U_11
_atom_site_aniso_U_22
_atom_site_aniso_U_33
_atom_site_aniso_U_23
_atom_site_aniso_U_13
_atom_site_aniso_U_12
Zn1 0.03216(17) 0.02932(15) 0.02876(15) 0.01571(11) 0.01022(11) 0.02014(12)
N1A 0.0314(9) 0.0267(8) 0.0312(8) 0.0139(7) 0.0057(7) 0.0172(7)
C11A 0.0251(10) 0.0287(9) 0.0316(10) 0.0166(8) 0.0054(8) 0.0125(8)
C12A 0.0452(13) 0.0354(11) 0.0377(11) 0.0178(9) 0.0059(10) 0.0242(10)
C13A 0.0535(15) 0.0453(13) 0.0457(13) 0.0256(11) 0.0047(11) 0.0299(12)
C14A 0.0415(13) 0.0445(12) 0.0358(11) 0.0228(10) 0.0043(10) 0.0192(11)
C15A 0.0358(12) 0.0372(11) 0.0341(11) 0.0174(9) 0.0109(9) 0.0179(10)
C16A 0.0337(11) 0.0372(11) 0.0369(11) 0.0206(9) 0.0110(9) 0.0211(10)
N2A 0.0391(10) 0.0282(8) 0.0386(10) 0.0132(8) 0.0050(8) 0.0200(8)
C3A 0.0371(12) 0.0298(10) 0.0354(11) 0.0133(9) 0.0066(9) 0.0192(9)
C31A 0.0652(17) 0.0363(12) 0.0413(13) 0.0075(11) 0.0005(12) 0.0295(12)
C4A 0.0300(11) 0.0287(10) 0.0319(10) 0.0156(8) 0.0083(8) 0.0168(9)
N41A 0.0293(9) 0.0305(8) 0.0299(8) 0.0143(7) 0.0074(7) 0.0172(7)
N42A 0.0272(9) 0.0315(8) 0.0290(8) 0.0159(7) 0.0076(7) 0.0168(7)
C43A 0.0260(10) 0.0337(10) 0.0293(10) 0.0168(8) 0.0062(8) 0.0159(9)
C44A 0.0409(12) 0.0388(11) 0.0317(10) 0.0159(9) 0.0108(9) 0.0259(10)
C45A 0.0406(12) 0.0427(12) 0.0266(10) 0.0144(9) 0.0098(9) 0.0247(10)
C46A 0.0328(11) 0.0449(12) 0.0306(10) 0.0189(9) 0.0066(9) 0.0221(10)
C49A 0.0455(14) 0.0647(16) 0.0349(12) 0.0267(12) 0.0085(10) 0.0339(13)
C50A 0.0522(17) 0.116(3) 0.0553(16) 0.0483(18) 0.0144(14) 0.0534(18)
C51A 0.096(2) 0.080(2) 0.0612(18) 0.0447(17) 0.0100(17) 0.053(2)
C52A 0.0558(16) 0.088(2) 0.0318(12) 0.0239(13) 0.0045(11) 0.0419(16)
C47A 0.0608(16) 0.0612(15) 0.0332(11) 0.0188(11) 0.0098(11) 0.0490(14)
C48A 0.0504(14) 0.0498(13) 0.0268(10) 0.0121(10) 0.0071(10) 0.0366(12)
C5A 0.0255(10) 0.0283(9) 0.0310(10) 0.0174(8) 0.0088(8) 0.0147(8)
O5A 0.0361(8) 0.0295(7) 0.0297(7) 0.0149(6) 0.0076(6) 0.0206(6)
N1B 0.0324(9) 0.0312(8) 0.0354(9) 0.0175(7) 0.0139(7) 0.0204(8)
C11B 0.0310(11) 0.0312(10) 0.0306(10) 0.0100(8) 0.0115(8) 0.0168(9)
C12B 0.0390(13) 0.0421(12) 0.0497(13) 0.0194(11) 0.0185(11) 0.0250(11)
C13B 0.0388(14) 0.0540(15) 0.0616(16) 0.0203(13) 0.0256(12) 0.0266(12)
C14B 0.0443(14) 0.0487(14) 0.0511(15) 0.0163(12) 0.0275(12) 0.0178(12)
C15B 0.0501(15) 0.0472(13) 0.0458(13) 0.0242(11) 0.0231(12) 0.0211(12)
C16B 0.0359(12) 0.0408(11) 0.0380(11) 0.0192(10) 0.0152(9) 0.0207(10)
N2B 0.0393(10) 0.0346(9) 0.0463(10) 0.0228(8) 0.0169(8) 0.0252(8)
C3B 0.0326(11) 0.0333(10) 0.0395(11) 0.0192(9) 0.0105(9) 0.0208(9)
C31B 0.0552(15) 0.0444(13) 0.0664(16) 0.0370(13) 0.0272(13) 0.0335(12)
C4B 0.0295(10) 0.0272(9) 0.0290(9) 0.0131(8) 0.0073(8) 0.0164(8)
N41B 0.0300(9) 0.0293(8) 0.0293(8) 0.0151(7) 0.0081(7) 0.0170(7)
N42B 0.0299(9) 0.0298(8) 0.0294(8) 0.0155(7) 0.0100(7) 0.0185(7)
C43B 0.0289(10) 0.0274(9) 0.0285(10) 0.0110(8) 0.0089(8) 0.0147(8)
C44B 0.0358(12) 0.0385(11) 0.0465(12) 0.0251(10) 0.0168(10) 0.0218(10)
C45B 0.0358(12) 0.0402(12) 0.0516(13) 0.0240(11) 0.0174(10) 0.0247(10)
C46B 0.0325(12) 0.0336(10) 0.0357(11) 0.0108(9) 0.0131(9) 0.0160(9)
C49B 0.0414(14) 0.0472(13) 0.0525(14) 0.0203(12) 0.0257(12) 0.0223(11)
C50B 0.0606(18) 0.078(2) 0.088(2) 0.0435(18) 0.0481(17) 0.0493(17)
C51B 0.0502(17) 0.0606(18) 0.097(2) 0.0342(18) 0.0404(17) 0.0234(15)
C52B 0.075(2) 0.099(2) 0.0531(17) 0.0305(17) 0.0393(16) 0.049(2)
C47B 0.0454(13) 0.0505(13) 0.0461(13) 0.0319(11) 0.0239(11) 0.0269(11)
C48B 0.0402(13) 0.0467(12) 0.0441(12) 0.0284(11) 0.0183(10) 0.0274(11)
C5B 0.0271(10) 0.0290(9) 0.0248(9) 0.0116(8) 0.0067(8) 0.0164(8)
O5B 0.0374(8) 0.0323(7) 0.0364(7) 0.0205(6) 0.0173(6) 0.0240(6)

loop_
_atom_type_symbol
_atom_type_description
_atom_type_scat_dispersion_real
_atom_type_scat_dispersion_imag
_atom_type_scat_source
C C 0.0181 0.0091 'International Tables Vol C Tables 4.2.6.8 and 6.1.1.4'
H H 0.0000 0.0000 'International Tables Vol C Tables 4.2.6.8 and 6.1.1.4'
N N 0.0311 0.0180 'International Tables Vol C Tables 4.2.6.8 and 6.1.1.4'
O O 0.0492 0.0322 'International Tables Vol C Tables 4.2.6.8 and 6.1.1.4'
Zn Zn -1.5491 0.6778 'International Tables Vol C Tables 4.2.6.8 and 6.1.1.4'

loop_
_geom_angle_atom_site_label_1
_geom_angle_atom_site_label_2
_geom_angle_atom_site_label_3
_geom_angle
_geom_angle_site_symmetry_1
_geom_angle_site_symmetry_3
_geom_angle_publ_flag
O5A Zn1 O5B 114.46(6) . . ?
O5A Zn1 N42B 123.16(7) . . ?
O5B Zn1 N42B 97.33(6) . . ?
O5A Zn1 N42A 97.21(7) . . ?
O5B Zn1 N42A 120.08(7) . . ?
N42B Zn1 N42A 106.05(7) . . ?
C5A N1A N2A 111.88(16) . . ?
C5A N1A C11A 129.98(16) . . ?
N2A N1A C11A 118.08(15) . . ?
C16A C11A C12A 119.94(19) . . ?
C16A C11A N1A 121.07(17) . . ?
C12A C11A N1A 118.98(18) . . ?
C13A C12A C11A 119.5(2) . . ?
C12A C13A C14A 121.0(2) . . ?
C13A C14A C15A 119.2(2) . . ?
C16A C15A C14A 120.8(2) . . ?
C15A C16A C11A 119.59(19) . . ?
C3A N2A N1A 105.68(15) . . ?
N2A C3A C4A 111.76(18) . . ?
N2A C3A C31A 121.77(19) . . ?
C4A C3A C31A 126.47(19) . . ?
N41A C4A C5A 131.77(17) . . ?
N41A C4A C3A 122.96(18) . . ?
C5A C4A C3A 105.23(17) . . ?
N42A N41A C4A 118.59(16) . . ?
N41A N42A C43A 113.27(16) . . ?
N41A N42A Zn1 125.19(13) . . ?
C43A N42A Zn1 121.41(13) . . ?
C44A C43A C48A 118.82(18) . . ?
C44A C43A N42A 123.79(17) . . ?
C48A C43A N42A 117.39(18) . . ?
C43A C44A C45A 120.29(18) . . ?
C44A C45A C46A 121.86(19) . . ?
C47A C46A C45A 116.59(19) . . ?
C47A C46A C49A 120.35(19) . . ?
C45A C46A C49A 122.9(2) . . ?
C52A C49A C46A 112.67(19) . . ?
C52A C49A C50A 108.7(2) . . ?
C46A C49A C50A 107.93(19) . . ?
C52A C49A C51A 107.9(2) . . ?
C46A C49A C51A 109.8(2) . . ?
C50A C49A C51A 109.7(2) . . ?
C48A C47A C46A 122.4(2) . . ?
C47A C48A C43A 119.9(2) . . ?
O5A C5A N1A 124.49(18) . . ?
O5A C5A C4A 130.07(17) . . ?
N1A C5A C4A 105.44(16) . . ?
C5A O5A Zn1 117.11(12) . . ?
C5B N1B N2B 111.71(16) . . ?
C5B N1B C11B 129.74(17) . . ?
N2B N1B C11B 118.54(15) . . ?
C16B C11B C12B 120.4(2) . . ?
C16B C11B N1B 120.63(18) . . ?
C12B C11B N1B 119.00(19) . . ?
C13B C12B C11B 119.5(2) . . ?
C12B C13B C14B 120.5(2) . . ?
C15B C14B C13B 119.5(2) . . ?
C14B C15B C16B 120.8(2) . . ?
C11B C16B C15B 119.3(2) . . ?
C3B N2B N1B 105.92(15) . . ?
N2B C3B C4B 111.37(18) . . ?
N2B C3B C31B 121.79(18) . . ?
C4B C3B C31B 126.84(19) . . ?
N41B C4B C5B 131.34(17) . . ?
N41B C4B C3B 123.13(18) . . ?
C5B C4B C3B 105.43(17) . . ?
N42B N41B C4B 118.45(16) . . ?
N41B N42B C43B 114.26(16) . . ?
N41B N42B Zn1 125.03(13) . . ?
C43B N42B Zn1 119.94(12) . . ?
C48B C43B C44B 119.23(19) . . ?
C48B C43B N42B 123.32(18) . . ?
C44B C43B N42B 117.43(18) . . ?
C45B C44B C43B 120.1(2) . . ?
C46B C45B C44B 121.7(2) . . ?
C45B C46B C47B 117.0(2) . . ?
C45B C46B C49B 122.8(2) . . ?
C47B C46B C49B 120.3(2) . . ?
C51B C49B C50B 107.8(2) . . ?
C51B C49B C46B 109.2(2) . . ?
C50B C49B C46B 112.5(2) . . ?
C51B C49B C52B 110.0(3) . . ?
C50B C49B C52B 108.5(2) . . ?
C46B C49B C52B 109.0(2) . . ?
C48B C47B C46B 122.4(2) . . ?
C47B C48B C43B 119.6(2) . . ?
O5B C5B N1B 124.18(18) . . ?
O5B C5B C4B 130.22(17) . . ?
N1B C5B C4B 105.57(16) . . ?
C5B O5B Zn1 115.92(12) . . ?

loop_
_geom_bond_atom_site_label_1
_geom_bond_atom_site_label_2
_geom_bond_distance
_geom_bond_site_symmetry_2
_geom_bond_publ_flag
Zn1 O5A 1.9394(14) . ?
Zn1 O5B 1.9483(14) . ?
Zn1 N42B 2.0087(18) . ?
Zn1 N42A 2.0281(18) . ?
N1A C5A 1.359(2) . ?
N1A N2A 1.413(2) . ?
N1A C11A 1.419(2) . ?
C11A C16A 1.387(3) . ?
C11A C12A 1.391(3) . ?
C12A C13A 1.379(3) . ?
C13A C14A 1.381(3) . ?
C14A C15A 1.382(3) . ?
C15A C16A 1.381(3) . ?
N2A C3A 1.302(3) . ?
C3A C4A 1.433(3) . ?
C3A C31A 1.490(3) . ?
C4A N41A 1.340(2) . ?
C4A C5A 1.425(3) . ?
N41A N42A 1.297(2) . ?
N42A C43A 1.427(2) . ?
C43A C44A 1.380(3) . ?
C43A C48A 1.390(3) . ?
C44A C45A 1.385(3) . ?
C45A C46A 1.391(3) . ?
C46A C47A 1.386(3) . ?
C46A C49A 1.530(3) . ?
C49A C52A 1.527(3) . ?
C49A C50A 1.533(4) . ?
C49A C51A 1.540(4) . ?
C47A C48A 1.379(3) . ?
C5A O5A 1.278(2) . ?
N1B C5B 1.358(2) . ?
N1B N2B 1.410(2) . ?
N1B C11B 1.422(3) . ?
C11B C16B 1.382(3) . ?
C11B C12B 1.390(3) . ?
C12B C13B 1.380(3) . ?
C13B C14B 1.382(4) . ?
C14B C15B 1.379(4) . ?
C15B C16B 1.386(3) . ?
N2B C3B 1.304(3) . ?
C3B C4B 1.433(3) . ?
C3B C31B 1.489(3) . ?
C4B N41B 1.347(3) . ?
C4B C5B 1.420(3) . ?
N41B N42B 1.293(2) . ?
N42B C43B 1.425(2) . ?
C43B C48B 1.386(3) . ?
C43B C44B 1.388(3) . ?
C44B C45B 1.386(3) . ?
C45B C46B 1.382(3) . ?
C46B C47B 1.396(3) . ?
C46B C49B 1.530(3) . ?
C49B C51B 1.529(4) . ?
C49B C50B 1.531(4) . ?
C49B C52B 1.534(4) . ?
C47B C48B 1.377(3) . ?
C5B O5B 1.291(2) . ?
